data_7152654
loop_
_publ_author_name
'Lamani, Devappa S.'
'Bhowmick, Debasish'
'Mugesh, Govindasamy'

_publ_section_title
;
 Spirodiazaselenuranes: synthesis, structure and antioxidant activity.
;
_journal_issue 39
_journal_name_full 'Organic &amp; biomolecular chemistry'
_journal_page_first 7933
_journal_page_last 7943
_journal_paper_doi 10.1039/c2ob26156a
_journal_volume 10
_journal_year 2012
_chemical_formula_moiety 'C28 H22 N2 O4 Se'
_chemical_formula_sum 'C28 H22 N2 O4 Se'
_chemical_formula_weight 529.44
_chemical_name_systematic
;
?
;
_space_group_IT_number 14
_symmetry_cell_setting monoclinic
_symmetry_space_group_name_Hall '-P 2ybc'
_symmetry_space_group_name_H-M 'P 1 21/c 1'
_atom_sites_solution_hydrogens geom
_atom_sites_solution_primary direct
_atom_sites_solution_secondary difmap
_audit_creation_method SHELXL-97
_cell_angle_alpha 90.00
_cell_angle_beta 105.640(2)
_cell_angle_gamma 90.00
_cell_formula_units_Z 4
_cell_length_a 15.0038(7)
_cell_length_b 9.2872(4)
_cell_length_c 17.4994(7)
_cell_measurement_temperature 296(2)
_cell_measurement_theta_max 20.09
_cell_measurement_theta_min 1.4
_cell_volume 2348.14(18)
_computing_cell_refinement 'Bruker kappa apex ccd'
_computing_data_collection 'Bruker kappa apex ccd'
_computing_data_reduction 'Bruker saint'
_computing_molecular_graphics ortep-III
_computing_publication_material WinGX1.80.05
_computing_structure_refinement 'SHELXL-97 (Sheldrick, 2008)'
_computing_structure_solution 'SHELXS-97 (Sheldrick, 2008)'
_diffrn_ambient_temperature 296(2)
_diffrn_detector_area_resol_mean 0.3
_diffrn_measured_fraction_theta_full 1.000
_diffrn_measured_fraction_theta_max 1.000
_diffrn_measurement_device_type 'CCD area detector'
_diffrn_measurement_method 'phi and omega scan'
_diffrn_radiation_monochromator graphite
_diffrn_radiation_source 'fine-focus sealed tube'
_diffrn_radiation_type MoK\a
_diffrn_radiation_wavelength 0.71073
_diffrn_reflns_av_R_equivalents 0.0619
_diffrn_reflns_av_sigmaI/netI 0.0339
_diffrn_reflns_limit_h_max 15
_diffrn_reflns_limit_h_min -14
_diffrn_reflns_limit_k_max 9
_diffrn_reflns_limit_k_min -7
_diffrn_reflns_limit_l_max 17
_diffrn_reflns_limit_l_min -17
_diffrn_reflns_number 24595
_diffrn_reflns_theta_full 20.87
_diffrn_reflns_theta_max 20.87
_diffrn_reflns_theta_min 1.41
_exptl_absorpt_coefficient_mu 1.638
_exptl_absorpt_correction_T_max 0.9058
_exptl_absorpt_correction_T_min 0.7629
_exptl_absorpt_correction_type empirical
_exptl_absorpt_process_details sadabs
_exptl_crystal_colour white
_exptl_crystal_density_diffrn 1.498
_exptl_crystal_density_method 'not measured'
_exptl_crystal_description 'needle shape'
_exptl_crystal_F_000 1080
_exptl_crystal_size_max 0.34
_exptl_crystal_size_mid 0.25
_exptl_crystal_size_min 0.12
_refine_diff_density_max 0.194
_refine_diff_density_min -0.234
_refine_diff_density_rms 0.041
_refine_ls_extinction_method none
_refine_ls_goodness_of_fit_ref 1.007
_refine_ls_hydrogen_treatment mixed
_refine_ls_matrix_type full
_refine_ls_number_parameters 318
_refine_ls_number_reflns 2472
_refine_ls_number_restraints 0
_refine_ls_restrained_S_all 1.007
_refine_ls_R_factor_all 0.0401
_refine_ls_R_factor_gt 0.0263
_refine_ls_shift/su_max 0.086
_refine_ls_shift/su_mean 0.003
_refine_ls_structure_factor_coef Fsqd
_refine_ls_weighting_details 'calc w=1/[\s^2^(Fo^2^)+(0.0349P)^2^+0.5518P] where P=(Fo^2^+2Fc^2^)/3'
_refine_ls_weighting_scheme calc
_refine_ls_wR_factor_gt 0.0592
_refine_ls_wR_factor_ref 0.0651
_reflns_number_gt 1999
_reflns_number_total 2472
_reflns_threshold_expression >2sigma(I)
_cod_data_source_file c2ob26156a.txt
_cod_data_source_block dssear42meo2_0m
_cod_depositor_comments
;
The following automatic conversions were performed:

'_symmetry_cell_setting' value 'Monoclinic' changed to 'monoclinic'
according to /home/saulius/struct/CIF-dictionaries/cif_core.dic
dictionary named 'cif_core.dic' version 2.4.2 from
2011-04-26.

'_exptl_absorpt_correction_type' value 'EMPIRICAL'
changed to 'empirical' according to
/home/saulius/struct/CIF-dictionaries/cif_core.dic dictionary named
'cif_core.dic' version 2.4.2 from 2011-04-26.

Automatic conversion script
Id: cif_fix_values 1891 2012-01-12 08:04:46Z andrius 
;
_cod_original_sg_symbol_H-M P12(1)/c1
_cod_database_code 7152654

loop_
_symmetry_equiv_pos_as_xyz
'x, y, z'
'-x, y+1/2, -z+1/2'
'-x, -y, -z'
'x, -y-1/2, z-1/2'

loop_
_atom_site_label
_atom_site_type_symbol
_atom_site_fract_x
_atom_site_fract_y
_atom_site_fract_z
_atom_site_U_iso_or_equiv
_atom_site_adp_type
_atom_site_occupancy
_atom_site_symmetry_multiplicity
_atom_site_calc_flag
_atom_site_refinement_flags
Se1 Se 0.71605(2) 0.11852(3) 0.466334(19) 0.03380(15) Uani 1 1 d .
O1 O 0.59869(18) 0.2727(3) 0.52339(16) 0.0730(9) Uani 1 1 d .
O2 O 0.5008(2) -0.0152(4) 0.27765(19) 0.1104(13) Uani 1 1 d .
O3 O 0.96612(17) 0.3028(3) 0.56599(15) 0.0595(7) Uani 1 1 d .
O4 O 0.83550(18) 0.1814(3) 0.67154(14) 0.0579(7) Uani 1 1 d .
N1 N 0.57734(18) 0.1040(3) 0.39362(16) 0.0399(7) Uani 1 1 d .
N2 N 0.85152(17) 0.1327(3) 0.52457(15) 0.0338(7) Uani 1 1 d .
C1 C 0.7415(2) 0.0228(3) 0.37640(19) 0.0345(9) Uani 1 1 d .
C2 C 0.8297(3) -0.0028(4) 0.3690(2) 0.0436(10) Uani 1 1 d .
H2 H 0.8817 0.0260 0.4084 0.052 Uiso 1 1 calc R
C3 C 0.8385(3) -0.0721(4) 0.3018(3) 0.0576(11) Uani 1 1 d .
H3 H 0.8972 -0.0893 0.2954 0.069 Uiso 1 1 calc R
C4 C 0.7618(3) -0.1160(4) 0.2441(2) 0.0622(12) Uani 1 1 d .
H4 H 0.7689 -0.1640 0.1994 0.075 Uiso 1 1 calc R
C5 C 0.6747(3) -0.0895(4) 0.2517(2) 0.0562(11) Uani 1 1 d .
H5 H 0.6230 -0.1197 0.2125 0.067 Uiso 1 1 calc R
C6 C 0.6636(3) -0.0171(4) 0.3187(2) 0.0428(9) Uani 1 1 d .
C7 C 0.5714(3) 0.0235(4) 0.3280(3) 0.0571(11) Uani 1 1 d .
C8 C 0.4991(2) 0.1418(4) 0.4202(2) 0.0406(9) Uani 1 1 d .
C9 C 0.5099(3) 0.2292(4) 0.4867(2) 0.0487(10) Uani 1 1 d .
C10 C 0.6162(3) 0.3654(5) 0.5900(3) 0.0818(14) Uani 1 1 d .
H10A H 0.5794 0.4510 0.5764 0.123 Uiso 1 1 calc R
H10B H 0.6806 0.3909 0.6056 0.123 Uiso 1 1 calc R
H10C H 0.6004 0.3173 0.6331 0.123 Uiso 1 1 calc R
C11 C 0.4356(3) 0.2698(4) 0.5147(2) 0.0634(12) Uani 1 1 d .
H11 H 0.4447 0.3275 0.5596 0.076 Uiso 1 1 calc R
C12 C 0.3474(3) 0.2234(5) 0.4748(3) 0.0717(13) Uani 1 1 d .
H12 H 0.2968 0.2512 0.4924 0.086 Uiso 1 1 calc R
C13 C 0.3352(3) 0.1380(5) 0.4105(3) 0.0676(13) Uani 1 1 d .
H13 H 0.2761 0.1065 0.3842 0.081 Uiso 1 1 calc R
C14 C 0.4098(3) 0.0966(4) 0.3831(2) 0.0544(11) Uani 1 1 d .
H14 H 0.3998 0.0372 0.3388 0.065 Uiso 1 1 calc R
C15 C 0.8893(3) 0.2654(4) 0.5258(2) 0.0386(9) Uani 1 1 d .
C16 C 0.8248(2) 0.3632(4) 0.46867(19) 0.0368(9) Uani 1 1 d .
C17 C 0.8482(3) 0.5000(4) 0.4498(2) 0.0488(10) Uani 1 1 d .
H17 H 0.9072 0.5359 0.4730 0.059 Uiso 1 1 calc R
C18 C 0.7848(3) 0.5828(4) 0.3969(2) 0.0554(11) Uani 1 1 d .
H18 H 0.8010 0.6746 0.3842 0.066 Uiso 1 1 calc R
C19 C 0.6969(3) 0.5311(4) 0.3625(2) 0.0516(10) Uani 1 1 d .
H19 H 0.6544 0.5888 0.3271 0.062 Uiso 1 1 calc R
C20 C 0.6711(2) 0.3944(4) 0.37998(19) 0.0400(9) Uani 1 1 d .
H20 H 0.6121 0.3588 0.3566 0.048 Uiso 1 1 calc R
C21 C 0.7364(2) 0.3128(3) 0.43353(19) 0.0330(9) Uani 1 1 d .
C22 C 0.8885(2) 0.0299(4) 0.5859(2) 0.0376(9) Uani 1 1 d .
C23 C 0.8802(2) 0.0575(4) 0.6620(2) 0.0444(10) Uani 1 1 d .
C24 C 0.8021(3) 0.1930(5) 0.7402(2) 0.0790(14) Uani 1 1 d .
H24A H 0.7611 0.1143 0.7413 0.119 Uiso 1 1 calc R
H24B H 0.7694 0.2823 0.7386 0.119 Uiso 1 1 calc R
H24C H 0.8534 0.1903 0.7869 0.119 Uiso 1 1 calc R
C25 C 0.9157(3) -0.0410(5) 0.7228(2) 0.0596(12) Uani 1 1 d .
H25 H 0.9128 -0.0223 0.7743 0.071 Uiso 1 1 calc R
C26 C 0.9548(3) -0.1651(5) 0.7057(3) 0.0708(14) Uani 1 1 d .
H26 H 0.9793 -0.2300 0.7463 0.085 Uiso 1 1 calc R
C27 C 0.9590(3) -0.1972(5) 0.6296(3) 0.0697(13) Uani 1 1 d .
H27 H 0.9834 -0.2844 0.6186 0.084 Uiso 1 1 calc R
C28 C 0.9262(2) -0.0972(4) 0.5702(2) 0.0493(10) Uani 1 1 d .
H28 H 0.9297 -0.1165 0.5190 0.059 Uiso 1 1 calc R

loop_
_atom_site_aniso_label
_atom_site_aniso_U_11
_atom_site_aniso_U_22
_atom_site_aniso_U_33
_atom_site_aniso_U_23
_atom_site_aniso_U_13
_atom_site_aniso_U_12
Se1 0.0291(2) 0.0375(2) 0.0315(2) 0.00186(18) 0.00247(16) -0.00522(18)
O1 0.0437(19) 0.100(2) 0.076(2) -0.0454(18) 0.0171(15) -0.0116(16)
O2 0.047(2) 0.162(3) 0.097(3) -0.075(3) -0.0226(19) 0.006(2)
O3 0.0360(17) 0.0668(18) 0.0635(18) 0.0104(14) -0.0076(15) -0.0209(14)
O4 0.073(2) 0.0606(19) 0.0420(17) 0.0008(13) 0.0199(15) -0.0006(16)
N1 0.0305(19) 0.0465(19) 0.0350(18) -0.0053(16) -0.0046(15) -0.0021(15)
N2 0.0274(17) 0.0387(18) 0.0307(17) 0.0053(15) 0.0001(13) -0.0057(15)
C1 0.037(2) 0.028(2) 0.036(2) 0.0024(17) 0.005(2) -0.0036(18)
C2 0.048(3) 0.042(2) 0.039(2) -0.0005(19) 0.009(2) -0.0037(19)
C3 0.059(3) 0.056(3) 0.062(3) -0.007(2) 0.023(3) 0.002(2)
C4 0.084(4) 0.058(3) 0.048(3) -0.007(2) 0.023(3) 0.009(3)
C5 0.064(3) 0.053(3) 0.041(3) -0.008(2) -0.005(2) 0.001(2)
C6 0.044(3) 0.038(2) 0.040(2) -0.0031(19) 0.001(2) -0.0001(19)
C7 0.041(3) 0.060(3) 0.058(3) -0.012(2) -0.009(2) 0.000(2)
C8 0.030(3) 0.041(2) 0.045(2) 0.008(2) 0.001(2) -0.0021(19)
C9 0.033(3) 0.053(3) 0.060(3) 0.005(2) 0.012(2) -0.001(2)
C10 0.070(3) 0.094(4) 0.076(3) -0.039(3) 0.011(3) -0.004(3)
C11 0.051(3) 0.064(3) 0.080(3) 0.000(2) 0.027(3) 0.000(2)
C12 0.050(4) 0.080(4) 0.095(4) 0.024(3) 0.036(3) 0.006(3)
C13 0.038(3) 0.084(3) 0.081(4) 0.032(3) 0.015(3) -0.009(3)
C14 0.042(3) 0.059(3) 0.058(3) 0.018(2) 0.005(2) -0.013(2)
C15 0.033(2) 0.048(3) 0.035(2) 0.0034(19) 0.008(2) -0.008(2)
C16 0.042(2) 0.036(2) 0.032(2) -0.0019(18) 0.0086(19) -0.008(2)
C17 0.050(3) 0.045(3) 0.049(3) 0.000(2) 0.009(2) -0.013(2)
C18 0.078(3) 0.033(2) 0.054(3) 0.006(2) 0.016(3) -0.009(2)
C19 0.063(3) 0.041(3) 0.046(3) 0.007(2) 0.006(2) 0.013(2)
C20 0.041(2) 0.043(2) 0.034(2) -0.0019(19) 0.0055(19) 0.002(2)
C21 0.041(2) 0.033(2) 0.024(2) 0.0004(17) 0.0086(18) -0.0010(19)
C22 0.020(2) 0.046(3) 0.042(3) 0.007(2) -0.0007(18) -0.0063(19)
C23 0.030(2) 0.054(3) 0.043(3) 0.008(2) 0.000(2) -0.011(2)
C24 0.084(3) 0.102(4) 0.055(3) -0.013(3) 0.025(3) -0.005(3)
C25 0.043(3) 0.080(3) 0.048(3) 0.020(3) -0.002(2) -0.014(3)
C26 0.046(3) 0.076(4) 0.082(4) 0.046(3) 0.003(3) -0.001(3)
C27 0.047(3) 0.061(3) 0.094(4) 0.019(3) 0.006(3) 0.012(2)
C28 0.040(2) 0.051(3) 0.053(3) 0.012(2) 0.005(2) 0.010(2)

loop_
_atom_type_symbol
_atom_type_description
_atom_type_scat_dispersion_real
_atom_type_scat_dispersion_imag
_atom_type_scat_source
C C 0.0033 0.0016 'International Tables Vol C Tables 4.2.6.8 and 6.1.1.4'
H H 0.0000 0.0000 'International Tables Vol C Tables 4.2.6.8 and 6.1.1.4'
N N 0.0061 0.0033 'International Tables Vol C Tables 4.2.6.8 and 6.1.1.4'
O O 0.0106 0.0060 'International Tables Vol C Tables 4.2.6.8 and 6.1.1.4'
Se Se -0.0929 2.2259 'International Tables Vol C Tables 4.2.6.8 and 6.1.1.4'

loop_
_geom_angle_atom_site_label_1
_geom_angle_atom_site_label_2
_geom_angle_atom_site_label_3
_geom_angle
C1 Se1 C21 96.06(13)
C1 Se1 N2 92.74(13)
C21 Se1 N2 82.63(13)
C1 Se1 N1 81.98(13)
C21 Se1 N1 95.07(13)
N2 Se1 N1 174.01(10)
C9 O1 C10 120.3(3)
C23 O4 C24 117.6(3)
C7 N1 C8 123.0(3)
C7 N1 Se1 111.9(2)
C8 N1 Se1 123.3(2)
C15 N2 C22 121.2(3)
C15 N2 Se1 115.3(2)
C22 N2 Se1 118.0(2)
C6 C1 C2 122.0(3)
C6 C1 Se1 114.0(3)
C2 C1 Se1 124.0(3)
C3 C2 C1 118.3(3)
C3 C2 H2 120.9
C1 C2 H2 120.9
C4 C3 C2 120.8(4)
C4 C3 H3 119.6
C2 C3 H3 119.6
C3 C4 C5 120.4(4)
C3 C4 H4 119.8
C5 C4 H4 119.8
C4 C5 C6 120.0(4)
C4 C5 H5 120.0
C6 C5 H5 120.0
C1 C6 C5 118.4(3)
C1 C6 C7 119.0(3)
C5 C6 C7 122.6(4)
O2 C7 N1 127.9(4)
O2 C7 C6 119.5(4)
N1 C7 C6 112.5(3)
C14 C8 C9 116.6(3)
C14 C8 N1 123.5(4)
C9 C8 N1 120.0(3)
O1 C9 C11 121.8(4)
O1 C9 C8 116.1(3)
C11 C9 C8 122.1(4)
O1 C10 H10A 109.5
O1 C10 H10B 109.5
H10A C10 H10B 109.5
O1 C10 H10C 109.5
H10A C10 H10C 109.5
H10B C10 H10C 109.5
C9 C11 C12 119.2(4)
C9 C11 H11 120.4
C12 C11 H11 120.4
C13 C12 C11 119.9(4)
C13 C12 H12 120.1
C11 C12 H12 120.1
C12 C13 C14 120.8(4)
C12 C13 H13 119.6
C14 C13 H13 119.6
C13 C14 C8 121.5(4)
C13 C14 H14 119.2
C8 C14 H14 119.2
O3 C15 N2 126.2(3)
O3 C15 C16 123.3(3)
N2 C15 C16 110.4(3)
C17 C16 C21 118.7(3)
C17 C16 C15 123.9(3)
C21 C16 C15 117.5(3)
C18 C17 C16 120.1(4)
C18 C17 H17 119.9
C16 C17 H17 119.9
C17 C18 C19 120.5(3)
C17 C18 H18 119.8
C19 C18 H18 119.8
C18 C19 C20 120.9(3)
C18 C19 H19 119.5
C20 C19 H19 119.5
C19 C20 C21 117.6(3)
C19 C20 H20 121.2
C21 C20 H20 121.2
C16 C21 C20 122.2(3)
C16 C21 Se1 113.0(2)
C20 C21 Se1 124.8(3)
C28 C22 C23 119.9(3)
C28 C22 N2 121.5(3)
C23 C22 N2 118.5(3)
O4 C23 C22 116.5(3)
O4 C23 C25 123.9(4)
C22 C23 C25 119.6(4)
O4 C24 H24A 109.5
O4 C24 H24B 109.5
H24A C24 H24B 109.5
O4 C24 H24C 109.5
H24A C24 H24C 109.5
H24B C24 H24C 109.5
C26 C25 C23 119.0(4)
C26 C25 H25 120.5
C23 C25 H25 120.5
C25 C26 C27 121.9(4)
C25 C26 H26 119.0
C27 C26 H26 119.0
C26 C27 C28 118.6(4)
C26 C27 H27 120.7
C28 C27 H27 120.7
C22 C28 C27 120.8(4)
C22 C28 H28 119.6
C27 C28 H28 119.6

loop_
_geom_bond_atom_site_label_1
_geom_bond_atom_site_label_2
_geom_bond_distance
Se1 C1 1.933(3)
Se1 C21 1.942(3)
Se1 N2 2.018(2)
Se1 N1 2.131(3)
O1 C9 1.375(4)
O1 C10 1.415(4)
O2 C7 1.234(4)
O3 C15 1.227(4)
O4 C23 1.365(4)
O4 C24 1.425(4)
N1 C7 1.353(4)
N1 C8 1.419(4)
N2 C15 1.355(4)
N2 C22 1.432(4)
C1 C6 1.374(4)
C1 C2 1.384(4)
C2 C3 1.378(5)
C2 H2 0.9300
C3 C4 1.373(5)
C3 H3 0.9300
C4 C5 1.371(5)
C4 H4 0.9300
C5 C6 1.399(5)
C5 H5 0.9300
C6 C7 1.485(5)
C8 C14 1.387(5)
C8 C9 1.392(5)
C9 C11 1.384(5)
C10 H10A 0.9600
C10 H10B 0.9600
C10 H10C 0.9600
C11 C12 1.388(5)
C11 H11 0.9300
C12 C13 1.349(6)
C12 H12 0.9300
C13 C14 1.385(5)
C13 H13 0.9300
C14 H14 0.9300
C15 C16 1.497(5)
C16 C17 1.381(4)
C16 C21 1.385(4)
C17 C18 1.371(5)
C17 H17 0.9300
C18 C19 1.380(5)
C18 H18 0.9300
C19 C20 1.384(5)
C19 H19 0.9300
C20 C21 1.384(4)
C20 H20 0.9300
C22 C28 1.368(5)
C22 C23 1.394(5)
C23 C25 1.396(5)
C24 H24A 0.9600
C24 H24B 0.9600
C24 H24C 0.9600
C25 C26 1.362(6)
C25 H25 0.9300
C26 C27 1.383(6)
C26 H26 0.9300
C27 C28 1.381(5)
C27 H27 0.9300
C28 H28 0.9300
